data_7107616
loop_
_publ_author_name
'Jun-ichiro Setsune'
'Kyohei Yamato'

_publ_section_title
;
 Highly reactive meso-like positions of dipyrihexaphyrin
;
_journal_name_full Chem.Commun.
_journal_page_first 4447
_journal_paper_doi 10.1039/c2cc30981e
_journal_volume 48
_journal_year 2012
_chemical_formula_moiety 'C46 H48 N8'
_chemical_formula_sum 'C46 H48 N8'
_chemical_formula_weight 712.92
_chemical_name_common
;
8,9,13,14,22,23,27,28-octaethyl-11,25-dicyano-29,30,31,32,33,
34-hexaaza-heptacyclo(24,2,1,12,6,17,10,112,15,116,20,121,24)
tetratriaconta-1(28),2(34),3,5,7(33),8,10,12,14,16(31),17,19,
21(30),22,24,26-hexadecaene
;
_chemical_name_systematic
;
8,9,13,14,22,23,27,28-octaethyl-11,25-dicyano-29,30,31,32,33,
34-hexaaza-heptacyclo(24,2,1,12,6,17,10,112,15,116,20,121,24)
tetratriaconta-1(28),2(34),3,5,7(33),8,10,12,14,16(31),17,19,
21(30),22,24,26-hexadecaene
;
_space_group_IT_number 14
_symmetry_cell_setting monoclinic
_symmetry_space_group_name_Hall '-P 2yn'
_symmetry_space_group_name_H-M 'P 1 21/n 1'
_atom_sites_solution_hydrogens geom
_atom_sites_solution_primary direct
_atom_sites_solution_secondary difmap
_audit_creation_method SHELXL-97
_cell_angle_alpha 90.00
_cell_angle_beta 105.459(3)
_cell_angle_gamma 90.00
_cell_formula_units_Z 4
_cell_length_a 17.110(4)
_cell_length_b 10.863(2)
_cell_length_c 22.611(5)
_cell_measurement_reflns_used 4164
_cell_measurement_temperature 296(2)
_cell_measurement_theta_max 23.114
_cell_measurement_theta_min 2.245
_cell_volume 4050.6(15)
_computing_cell_refinement 'APEXII (Bruker AXS, 2006)'
_computing_data_collection 'APEXII (Bruker AXS, 2006)'
_computing_data_reduction 'SAINT (Bruker AXS, 2004)'
_computing_molecular_graphics 'Bruker XSHELL ver. 6.31'
_computing_publication_material 'Bruker XSHELL ver. 6.31'
_computing_structure_refinement 'SHELXL-97 (Sheldrick, 2008)'
_computing_structure_solution 'SHELXS-97 (Sheldrick, 2008)'
_diffrn_ambient_temperature 296(2)
_diffrn_detector_area_resol_mean 8.333
_diffrn_measured_fraction_theta_full 0.993
_diffrn_measured_fraction_theta_max 0.993
_diffrn_measurement_device_type 'Bruker APEXII CCD area detector'
_diffrn_measurement_method 'phi and omega scans'
_diffrn_radiation_monochromator 'Bruker Helios multilayer confocal mirror'
_diffrn_radiation_source 'Bruker TXS fine-focus rotating anode'
_diffrn_radiation_type MoK\a
_diffrn_radiation_wavelength 0.71073
_diffrn_reflns_av_R_equivalents 0.0299
_diffrn_reflns_av_sigmaI/netI 0.0360
_diffrn_reflns_limit_h_max 19
_diffrn_reflns_limit_h_min -13
_diffrn_reflns_limit_k_max 10
_diffrn_reflns_limit_k_min -12
_diffrn_reflns_limit_l_max 24
_diffrn_reflns_limit_l_min -26
_diffrn_reflns_number 17606
_diffrn_reflns_theta_full 24.16
_diffrn_reflns_theta_max 24.16
_diffrn_reflns_theta_min 1.87
_exptl_absorpt_coefficient_mu 0.071
_exptl_absorpt_correction_T_max 0.993
_exptl_absorpt_correction_T_min 0.983
_exptl_absorpt_correction_type empirical
_exptl_absorpt_process_details 'program SADABS ver. 2.03(Sheldrick)'
_exptl_crystal_colour red
_exptl_crystal_density_diffrn 1.169
_exptl_crystal_density_method 'not measured'
_exptl_crystal_description plate
_exptl_crystal_F_000 1520
_exptl_crystal_size_max 0.3
_exptl_crystal_size_mid 0.2
_exptl_crystal_size_min 0.1
_refine_diff_density_max 0.197
_refine_diff_density_min -0.194
_refine_diff_density_rms 0.035
_refine_ls_extinction_method none
_refine_ls_goodness_of_fit_ref 0.930
_refine_ls_hydrogen_treatment mixed
_refine_ls_matrix_type full
_refine_ls_number_parameters 514
_refine_ls_number_reflns 6444
_refine_ls_number_restraints 0
_refine_ls_restrained_S_all 0.930
_refine_ls_R_factor_all 0.0675
_refine_ls_R_factor_gt 0.0457
_refine_ls_shift/su_max 0.000
_refine_ls_shift/su_mean 0.000
_refine_ls_structure_factor_coef Fsqd
_refine_ls_weighting_details 'calc w=1/[\s^2^(Fo^2^)+(0.1000P)^2^+0.5000P] where P=(Fo^2^+2Fc^2^)/3'
_refine_ls_weighting_scheme calc
_refine_ls_wR_factor_gt 0.1308
_refine_ls_wR_factor_ref 0.1506
_reflns_number_gt 4731
_reflns_number_total 6444
_reflns_threshold_expression >2sigma(I)
_cod_data_source_file c2cc30981e.txt
_cod_data_source_block 10a
_cod_original_cell_volume 4050.7(15)
_cod_original_sg_symbol_H-M P2(1)/n
_cod_database_code 7107616

loop_
_symmetry_equiv_pos_as_xyz
'x, y, z'
'-x+1/2, y+1/2, -z+1/2'
'-x, -y, -z'
'x-1/2, -y-1/2, z-1/2'

loop_
_atom_site_label
_atom_site_type_symbol
_atom_site_fract_x
_atom_site_fract_y
_atom_site_fract_z
_atom_site_U_iso_or_equiv
_atom_site_adp_type
_atom_site_occupancy
_atom_site_symmetry_multiplicity
_atom_site_calc_flag
_atom_site_refinement_flags
C1 C 0.81961(12) 0.81667(17) 0.14749(9) 0.0419(5) Uani 1 1 d .
C2 C 0.89787(12) 0.77745(18) 0.14814(9) 0.0468(5) Uani 1 1 d .
C3 C 0.89007(13) 0.69918(18) 0.09732(9) 0.0478(5) Uani 1 1 d .
C4 C 0.80716(12) 0.69290(17) 0.06665(9) 0.0437(5) Uani 1 1 d .
C5 C 0.76363(13) 0.62868(17) 0.01239(9) 0.0455(5) Uani 1 1 d .
C6 C 0.68208(13) 0.63841(16) -0.01677(9) 0.0444(5) Uani 1 1 d .
C7 C 0.63114(14) 0.56962(18) -0.06808(9) 0.0496(5) Uani 1 1 d .
C8 C 0.55631(14) 0.61897(17) -0.07881(9) 0.0473(5) Uani 1 1 d .
C9 C 0.56244(12) 0.71817(17) -0.03421(9) 0.0411(5) Uani 1 1 d .
C10 C 0.49565(12) 0.80428(17) -0.03341(9) 0.0418(5) Uani 1 1 d .
C11 C 0.46564(13) 0.88105(18) -0.08321(9) 0.0492(5) Uani 1 1 d .
H11 H 0.4862 0.8774 -0.1173 0.059 Uiso 1 1 calc R
C12 C 0.40506(13) 0.96246(19) -0.08143(10) 0.0535(5) Uani 1 1 d .
H12 H 0.3857 1.0175 -0.1135 0.064 Uiso 1 1 calc R
C13 C 0.37337(13) 0.96167(18) -0.03166(10) 0.0495(5) Uani 1 1 d .
H13 H 0.3314 1.0148 -0.0299 0.059 Uiso 1 1 calc R
C14 C 0.40517(12) 0.88001(16) 0.01620(9) 0.0425(5) Uani 1 1 d .
C15 C 0.37319(12) 0.87364(17) 0.06985(9) 0.0453(5) Uani 1 1 d .
C16 C 0.29420(13) 0.87816(19) 0.07541(11) 0.0550(6) Uani 1 1 d .
C17 C 0.29852(14) 0.8595(2) 0.13758(11) 0.0614(6) Uani 1 1 d .
C18 C 0.38082(13) 0.84638(19) 0.16911(10) 0.0505(5) Uani 1 1 d .
C19 C 0.42170(13) 0.8305(2) 0.23293(10) 0.0524(5) Uani 1 1 d .
C20 C 0.50389(13) 0.83983(18) 0.25962(9) 0.0472(5) Uani 1 1 d .
C21 C 0.54952(14) 0.83267(19) 0.32415(9) 0.0507(5) Uani 1 1 d .
C22 C 0.62624(13) 0.86762(18) 0.32628(9) 0.0474(5) Uani 1 1 d .
C23 C 0.62695(12) 0.89214(17) 0.26312(9) 0.0419(5) Uani 1 1 d .
C24 C 0.69857(12) 0.93500(17) 0.24406(8) 0.0398(5) Uani 1 1 d .
C25 C 0.73864(13) 1.04125(17) 0.26935(9) 0.0474(5) Uani 1 1 d .
H25 H 0.7191 1.0885 0.2966 0.057 Uiso 1 1 calc R
C26 C 0.80753(14) 1.07563(18) 0.25370(10) 0.0524(5) Uani 1 1 d .
H26 H 0.8352 1.1470 0.2698 0.063 Uiso 1 1 calc R
C27 C 0.83503(13) 1.00335(18) 0.21396(10) 0.0508(5) Uani 1 1 d .
H27 H 0.8820 1.0245 0.2031 0.061 Uiso 1 1 calc R
C28 C 0.79215(12) 0.89800(16) 0.18993(8) 0.0400(5) Uani 1 1 d .
C29 C 0.97455(14) 0.8001(2) 0.19721(11) 0.0607(6) Uani 1 1 d .
H29A H 0.9704 0.8786 0.2166 0.073 Uiso 1 1 calc R
H29B H 1.0193 0.8056 0.1785 0.073 Uiso 1 1 calc R
C30 C 0.9929(2) 0.7009(3) 0.24568(13) 0.0970(10) Uani 1 1 d .
H30A H 0.9490 0.6952 0.2646 0.145 Uiso 1 1 calc R
H30B H 1.0420 0.7210 0.2762 0.145 Uiso 1 1 calc R
H30C H 0.9994 0.6235 0.2271 0.145 Uiso 1 1 calc R
C31 C 0.96132(14) 0.6441(2) 0.07970(11) 0.0641(6) Uani 1 1 d .
H31A H 0.9464 0.5638 0.0615 0.077 Uiso 1 1 calc R
H31B H 1.0057 0.6330 0.1163 0.077 Uiso 1 1 calc R
C32 C 0.98935(18) 0.7248(3) 0.03458(15) 0.0981(10) Uani 1 1 d .
H32A H 0.9464 0.7326 -0.0025 0.147 Uiso 1 1 calc R
H32B H 1.0359 0.6882 0.0255 0.147 Uiso 1 1 calc R
H32C H 1.0035 0.8048 0.0522 0.147 Uiso 1 1 calc R
C33 C 0.65226(17) 0.4632(2) -0.10353(11) 0.0699(7) Uani 1 1 d .
H33A H 0.6061 0.4082 -0.1155 0.084 Uiso 1 1 calc R
H33B H 0.6969 0.4176 -0.0773 0.084 Uiso 1 1 calc R
C34 C 0.6757(2) 0.5048(3) -0.16028(14) 0.1063(11) Uani 1 1 d .
H34A H 0.6329 0.5540 -0.1853 0.160 Uiso 1 1 calc R
H34B H 0.6846 0.4341 -0.1831 0.160 Uiso 1 1 calc R
H34C H 0.7246 0.5528 -0.1484 0.160 Uiso 1 1 calc R
C35 C 0.47838(15) 0.5748(2) -0.12134(10) 0.0581(6) Uani 1 1 d .
H35A H 0.4899 0.5320 -0.1557 0.070 Uiso 1 1 calc R
H35B H 0.4443 0.6450 -0.1373 0.070 Uiso 1 1 calc R
C36 C 0.43344(16) 0.4891(2) -0.08906(12) 0.0734(7) Uani 1 1 d .
H36A H 0.4646 0.4155 -0.0771 0.110 Uiso 1 1 calc R
H36B H 0.3818 0.4684 -0.1163 0.110 Uiso 1 1 calc R
H36C H 0.4254 0.5292 -0.0533 0.110 Uiso 1 1 calc R
C37 C 0.21869(15) 0.8957(3) 0.02414(13) 0.0766(7) Uani 1 1 d .
H37A H 0.1773 0.8398 0.0302 0.092 Uiso 1 1 calc R
H37B H 0.2302 0.8737 -0.0143 0.092 Uiso 1 1 calc R
C38 C 0.1853(2) 1.0263(3) 0.01891(16) 0.1069(11) Uani 1 1 d .
H38A H 0.1673 1.0453 0.0546 0.160 Uiso 1 1 calc R
H38B H 0.1405 1.0329 -0.0171 0.160 Uiso 1 1 calc R
H38C H 0.2271 1.0831 0.0159 0.160 Uiso 1 1 calc R
C39 C 0.22548(17) 0.8579(4) 0.16297(14) 0.0935(10) Uani 1 1 d .
H39A H 0.1778 0.8348 0.1296 0.112 Uiso 0.678(7) 1 d P
H39B H 0.2322 0.7942 0.1938 0.112 Uiso 0.678(7) 1 d P
H39C H 0.2370 0.9097 0.1986 0.112 Uiso 0.322(7) 1 d P
H39D H 0.1813 0.8976 0.1322 0.112 Uiso 0.322(7) 1 d P
C40A C 0.2085(3) 0.9692(5) 0.1875(2) 0.116(2) Uani 0.678(7) 1 d P
H40A H 0.2522 0.9899 0.2226 0.173 Uiso 0.678(7) 1 calc PR
H40B H 0.1591 0.9617 0.1997 0.173 Uiso 0.678(7) 1 calc PR
H40C H 0.2026 1.0329 0.1572 0.173 Uiso 0.678(7) 1 calc PR
C40B C 0.1921(6) 0.7515(11) 0.1762(5) 0.101(4) Uani 0.322(7) 1 d P
H40D H 0.2321 0.7053 0.2057 0.152 Uiso 0.322(7) 1 calc PR
H40E H 0.1731 0.7038 0.1394 0.152 Uiso 0.322(7) 1 calc PR
H40F H 0.1474 0.7701 0.1929 0.152 Uiso 0.322(7) 1 calc PR
C41 C 0.52058(16) 0.7891(2) 0.37789(10) 0.0646(6) Uani 1 1 d .
H41A H 0.4683 0.8263 0.3757 0.078 Uiso 1 1 calc R
H41B H 0.5584 0.8168 0.4156 0.078 Uiso 1 1 calc R
C42 C 0.5126(2) 0.6501(2) 0.37993(13) 0.0868(9) Uani 1 1 d .
H42A H 0.4756 0.6220 0.3426 0.130 Uiso 1 1 calc R
H42B H 0.4925 0.6276 0.4142 0.130 Uiso 1 1 calc R
H42C H 0.5647 0.6129 0.3843 0.130 Uiso 1 1 calc R
C43 C 0.69882(15) 0.8747(2) 0.38040(10) 0.0588(6) Uani 1 1 d .
H43A H 0.6814 0.8635 0.4175 0.071 Uiso 1 1 calc R
H43B H 0.7223 0.9564 0.3819 0.071 Uiso 1 1 calc R
C44 C 0.76367(16) 0.7802(2) 0.37934(12) 0.0734(7) Uani 1 1 d .
H44A H 0.7415 0.6989 0.3789 0.110 Uiso 1 1 calc R
H44B H 0.8083 0.7899 0.4152 0.110 Uiso 1 1 calc R
H44C H 0.7823 0.7919 0.3432 0.110 Uiso 1 1 calc R
C45 C 0.81029(15) 0.5456(2) -0.01434(11) 0.0681(7) Uani 1 1 d .
C46 C 0.37011(15) 0.8024(3) 0.27193(12) 0.0716(7) Uani 1 1 d .
H1N H 0.7113(16) 0.774(2) 0.0857(11) 0.070(7) Uiso 1 1 d .
H4N H 0.4792(15) 0.8515(19) 0.1368(10) 0.058(6) Uiso 1 1 d .
N1 N 0.76631(11) 0.76352(14) 0.09908(8) 0.0421(4) Uani 1 1 d .
N2 N 0.63502(10) 0.72796(13) 0.00297(7) 0.0432(4) Uani 1 1 d .
N3 N 0.46719(10) 0.80348(13) 0.01630(7) 0.0421(4) Uani 1 1 d .
N4 N 0.42386(11) 0.85305(15) 0.12624(8) 0.0448(4) Uani 1 1 d .
N5 N 0.55611(10) 0.87353(14) 0.22379(7) 0.0445(4) Uani 1 1 d .
N6 N 0.72332(9) 0.86454(13) 0.20364(7) 0.0388(4) Uani 1 1 d .
N7 N 0.84717(17) 0.4795(3) -0.03506(12) 0.1154(10) Uani 1 1 d .
N8 N 0.32922(16) 0.7791(3) 0.30285(13) 0.1160(10) Uani 1 1 d .

loop_
_atom_site_aniso_label
_atom_site_aniso_U_11
_atom_site_aniso_U_22
_atom_site_aniso_U_33
_atom_site_aniso_U_23
_atom_site_aniso_U_13
_atom_site_aniso_U_12
C1 0.0418(12) 0.0430(10) 0.0432(11) 0.0049(9) 0.0154(10) 0.0018(9)
C2 0.0410(12) 0.0522(11) 0.0482(12) 0.0100(9) 0.0138(10) 0.0060(9)
C3 0.0451(13) 0.0514(12) 0.0499(12) 0.0090(10) 0.0183(11) 0.0104(9)
C4 0.0457(13) 0.0456(11) 0.0431(11) 0.0056(9) 0.0176(10) 0.0117(9)
C5 0.0523(14) 0.0437(11) 0.0448(11) 0.0046(9) 0.0203(11) 0.0139(9)
C6 0.0540(14) 0.0380(10) 0.0453(11) -0.0003(9) 0.0204(11) 0.0039(9)
C7 0.0659(15) 0.0412(11) 0.0451(12) -0.0028(9) 0.0205(11) 0.0021(10)
C8 0.0588(14) 0.0436(11) 0.0408(11) -0.0035(9) 0.0153(10) -0.0045(10)
C9 0.0439(12) 0.0413(10) 0.0384(10) 0.0015(8) 0.0114(10) 0.0000(9)
C10 0.0405(12) 0.0406(10) 0.0412(11) -0.0035(9) 0.0053(9) -0.0029(8)
C11 0.0518(13) 0.0506(12) 0.0418(12) 0.0013(9) 0.0064(10) -0.0028(10)
C12 0.0545(14) 0.0473(11) 0.0505(13) 0.0092(10) -0.0004(11) 0.0009(10)
C13 0.0449(13) 0.0407(11) 0.0552(13) 0.0001(10) 0.0000(10) 0.0047(9)
C14 0.0362(11) 0.0399(10) 0.0467(12) -0.0052(9) 0.0028(9) 0.0005(8)
C15 0.0404(12) 0.0411(11) 0.0507(12) 0.0000(9) 0.0059(10) 0.0041(9)
C16 0.0386(13) 0.0571(13) 0.0663(15) 0.0039(11) 0.0088(11) 0.0080(10)
C17 0.0441(14) 0.0703(15) 0.0727(16) 0.0077(12) 0.0205(12) 0.0106(11)
C18 0.0412(13) 0.0570(12) 0.0567(13) 0.0035(10) 0.0191(11) 0.0079(10)
C19 0.0475(14) 0.0593(13) 0.0562(13) 0.0034(10) 0.0241(12) 0.0087(10)
C20 0.0472(13) 0.0534(12) 0.0453(12) 0.0018(9) 0.0196(11) 0.0073(10)
C21 0.0567(14) 0.0570(12) 0.0432(12) -0.0010(10) 0.0217(11) 0.0068(10)
C22 0.0546(14) 0.0508(12) 0.0375(11) -0.0028(9) 0.0135(10) 0.0078(10)
C23 0.0449(13) 0.0419(10) 0.0394(11) -0.0030(8) 0.0119(10) 0.0083(9)
C24 0.0416(11) 0.0414(10) 0.0344(10) 0.0031(8) 0.0065(9) 0.0092(9)
C25 0.0567(14) 0.0391(10) 0.0453(12) -0.0052(9) 0.0115(11) 0.0058(10)
C26 0.0587(14) 0.0401(11) 0.0546(13) -0.0012(10) 0.0085(11) -0.0054(10)
C27 0.0491(13) 0.0460(11) 0.0570(13) 0.0060(10) 0.0137(11) -0.0039(10)
C28 0.0407(11) 0.0398(10) 0.0391(10) 0.0060(8) 0.0099(9) 0.0032(8)
C29 0.0465(14) 0.0669(14) 0.0658(15) 0.0004(12) 0.0098(12) 0.0078(11)
C30 0.099(2) 0.103(2) 0.0675(18) 0.0147(16) -0.0150(17) -0.0021(18)
C31 0.0513(14) 0.0765(15) 0.0679(15) 0.0035(12) 0.0220(13) 0.0223(12)
C32 0.081(2) 0.127(3) 0.109(2) 0.026(2) 0.066(2) 0.0325(18)
C33 0.0851(19) 0.0592(14) 0.0703(16) -0.0202(12) 0.0290(15) 0.0018(13)
C34 0.148(3) 0.108(2) 0.080(2) -0.0246(18) 0.062(2) 0.006(2)
C35 0.0696(16) 0.0540(12) 0.0460(12) -0.0053(10) 0.0072(12) -0.0040(11)
C36 0.0660(17) 0.0760(16) 0.0697(16) 0.0060(13) 0.0029(14) -0.0178(13)
C37 0.0423(14) 0.0949(19) 0.0855(19) 0.0127(15) 0.0045(14) 0.0076(13)
C38 0.086(2) 0.123(3) 0.109(2) 0.034(2) 0.020(2) 0.055(2)
C39 0.0506(17) 0.145(3) 0.090(2) 0.023(2) 0.0278(16) 0.0208(18)
C40A 0.114(4) 0.147(5) 0.103(4) -0.001(3) 0.058(3) 0.060(3)
C40B 0.059(6) 0.148(10) 0.106(8) 0.013(7) 0.038(6) -0.020(6)
C41 0.0719(17) 0.0820(16) 0.0460(13) 0.0014(12) 0.0265(13) 0.0017(13)
C42 0.105(2) 0.0885(19) 0.0778(19) 0.0167(15) 0.0440(18) 0.0008(17)
C43 0.0660(16) 0.0664(14) 0.0415(12) -0.0029(10) 0.0100(12) 0.0010(12)
C44 0.0717(18) 0.0704(15) 0.0654(16) 0.0037(12) -0.0040(14) 0.0109(13)
C45 0.0684(17) 0.0783(16) 0.0579(14) -0.0088(12) 0.0172(13) 0.0261(14)
C46 0.0513(15) 0.102(2) 0.0665(16) 0.0125(14) 0.0247(14) 0.0111(13)
N1 0.0384(11) 0.0457(9) 0.0439(10) 0.0013(7) 0.0140(9) 0.0065(8)
N2 0.0444(10) 0.0398(8) 0.0463(9) -0.0023(7) 0.0135(9) 0.0042(7)
N3 0.0393(10) 0.0401(9) 0.0439(9) -0.0009(7) 0.0057(8) 0.0023(7)
N4 0.0331(10) 0.0534(10) 0.0478(10) -0.0008(8) 0.0107(9) 0.0040(8)
N5 0.0405(10) 0.0536(10) 0.0404(9) 0.0001(8) 0.0128(8) 0.0049(8)
N6 0.0394(9) 0.0398(8) 0.0373(9) 0.0027(7) 0.0105(8) 0.0057(7)
N7 0.096(2) 0.145(2) 0.1014(19) -0.0439(17) 0.0189(17) 0.0575(18)
N8 0.0749(18) 0.187(3) 0.101(2) 0.0352(19) 0.0498(17) 0.0106(18)

loop_
_atom_type_symbol
_atom_type_description
_atom_type_scat_dispersion_real
_atom_type_scat_dispersion_imag
_atom_type_scat_source
C C 0.0033 0.0016 'International Tables Vol C Tables 4.2.6.8 and 6.1.1.4'
H H 0.0000 0.0000 'International Tables Vol C Tables 4.2.6.8 and 6.1.1.4'
N N 0.0061 0.0033 'International Tables Vol C Tables 4.2.6.8 and 6.1.1.4'

loop_
_geom_angle_atom_site_label_1
_geom_angle_atom_site_label_2
_geom_angle_atom_site_label_3
_geom_angle
N1 C1 C2 108.36(17)
N1 C1 C28 121.36(17)
C2 C1 C28 130.27(19)
C1 C2 C3 107.02(19)
C1 C2 C29 127.19(19)
C3 C2 C29 125.38(18)
C4 C3 C2 107.22(17)
C4 C3 C31 129.28(19)
C2 C3 C31 123.3(2)
N1 C4 C3 107.45(18)
N1 C4 C5 120.38(18)
C3 C4 C5 132.17(17)
C6 C5 C4 126.86(17)
C6 C5 C45 116.78(19)
C4 C5 C45 116.4(2)
C5 C6 N2 119.48(18)
C5 C6 C7 130.94(18)
N2 C6 C7 109.57(18)
C8 C7 C6 106.08(17)
C8 C7 C33 124.1(2)
C6 C7 C33 129.8(2)
C7 C8 C9 106.19(19)
C7 C8 C35 128.83(19)
C9 C8 C35 124.54(19)
N2 C9 C8 112.69(17)
N2 C9 C10 123.07(16)
C8 C9 C10 124.12(19)
N3 C10 C11 123.19(18)
N3 C10 C9 117.44(16)
C11 C10 C9 119.37(17)
C12 C11 C10 118.92(19)
C11 C12 C13 119.13(19)
C12 C13 C14 118.87(19)
N3 C14 C13 122.58(18)
N3 C14 C15 116.04(17)
C13 C14 C15 121.37(18)
N4 C15 C16 108.30(18)
N4 C15 C14 120.13(18)
C16 C15 C14 131.5(2)
C15 C16 C17 107.0(2)
C15 C16 C37 126.3(2)
C17 C16 C37 126.7(2)
C16 C17 C18 107.51(19)
C16 C17 C39 123.7(2)
C18 C17 C39 128.7(2)
N4 C18 C17 106.94(19)
N4 C18 C19 120.58(19)
C17 C18 C19 132.47(19)
C20 C19 C18 126.73(19)
C20 C19 C46 117.9(2)
C18 C19 C46 115.3(2)
C19 C20 N5 119.86(18)
C19 C20 C21 130.11(19)
N5 C20 C21 109.68(18)
C22 C21 C20 105.97(17)
C22 C21 C41 125.7(2)
C20 C21 C41 128.3(2)
C21 C22 C23 106.12(19)
C21 C22 C43 128.98(19)
C23 C22 C43 124.82(19)
N5 C23 C22 112.86(17)
N5 C23 C24 122.54(17)
C22 C23 C24 124.60(18)
N6 C24 C25 122.96(17)
N6 C24 C23 117.04(16)
C25 C24 C23 119.95(16)
C26 C25 C24 119.05(18)
C27 C26 C25 118.92(19)
C26 C27 C28 119.44(19)
N6 C28 C27 122.39(17)
N6 C28 C1 116.09(16)
C27 C28 C1 121.52(17)
C2 C29 C30 113.1(2)
C3 C31 C32 111.86(19)
C7 C33 C34 112.2(2)
C8 C35 C36 111.52(18)
C16 C37 C38 114.0(2)
C40B C39 C40A 120.4(5)
C40B C39 C17 122.2(5)
C40A C39 C17 115.1(3)
C21 C41 C42 112.87(19)
C22 C43 C44 113.80(18)
N7 C45 C5 179.5(3)
N8 C46 C19 179.5(3)
C1 N1 C4 109.93(17)
C9 N2 C6 105.41(16)
C10 N3 C14 117.20(16)
C15 N4 C18 110.20(18)
C23 N5 C20 105.28(16)
C24 N6 C28 117.17(16)

loop_
_geom_bond_atom_site_label_1
_geom_bond_atom_site_label_2
_geom_bond_distance
C1 N1 1.353(3)
C1 C2 1.401(3)
C1 C28 1.471(3)
C2 C3 1.407(3)
C2 C29 1.496(3)
C3 C4 1.405(3)
C3 C31 1.504(3)
C4 N1 1.374(2)
C4 C5 1.435(3)
C5 C6 1.379(3)
C5 C45 1.440(3)
C6 N2 1.409(2)
C6 C7 1.458(3)
C7 C8 1.349(3)
C7 C33 1.505(3)
C8 C9 1.461(3)
C8 C35 1.500(3)
C9 N2 1.305(3)
C9 C10 1.481(3)
C10 N3 1.339(2)
C10 C11 1.385(3)
C11 C12 1.371(3)
C12 C13 1.373(3)
C13 C14 1.393(3)
C14 N3 1.348(2)
C14 C15 1.459(3)
C15 N4 1.356(3)
C15 C16 1.391(3)
C16 C17 1.403(3)
C16 C37 1.500(3)
C17 C18 1.406(3)
C17 C39 1.508(3)
C18 N4 1.367(3)
C18 C19 1.436(3)
C19 C20 1.378(3)
C19 C46 1.437(3)
C20 N5 1.405(2)
C20 C21 1.462(3)
C21 C22 1.355(3)
C21 C41 1.505(3)
C22 C23 1.456(3)
C22 C43 1.495(3)
C23 N5 1.314(2)
C23 C24 1.479(3)
C24 N6 1.344(2)
C24 C25 1.386(3)
C25 C26 1.370(3)
C26 C27 1.368(3)
C27 C28 1.390(3)
C28 N6 1.345(2)
C29 C30 1.509(3)
C31 C32 1.517(3)
C33 C34 1.512(4)
C35 C36 1.513(3)
C37 C38 1.523(4)
C39 C40B 1.358(10)
C39 C40A 1.393(6)
C41 C42 1.518(3)
C43 C44 1.517(3)
C45 N7 1.136(3)
C46 N8 1.142(3)
